data_7157481
loop_
_publ_author_name
'Roy, Biswajit'
'Das, Eshani'
'Roy, Avijit'
'Mal, Dipakranjan'

_publ_section_title
;
 Ni(ii)-Catalyzed vinylic C-H functionalization of
 2-acetamido-3-arylacrylates to access isotetronic acids.
;
_journal_issue 19
_journal_name_full 'Organic &amp; biomolecular chemistry'
_journal_page_first 3697
_journal_page_last 3706
_journal_paper_doi 10.1039/d0ob00557f
_journal_volume 18
_journal_year 2020
_chemical_formula_sum 'C11 H10 O3'
_chemical_formula_weight 190.19
_space_group_crystal_system monoclinic
_space_group_IT_number 4
_space_group_name_Hall 'P 2yb'
_space_group_name_H-M_alt 'P 1 21 1'
_atom_sites_solution_hydrogens mixed
_audit_creation_method SHELXL-2014/7
_audit_update_record
;
2018-10-08 deposited with the CCDC.	2020-04-20 downloaded from the CCDC.
;
_cell_angle_alpha 90
_cell_angle_beta 102.23(3)
_cell_angle_gamma 90
_cell_formula_units_Z 4
_cell_length_a 7.570(2)
_cell_length_b 9.753(2)
_cell_length_c 13.656(3)
_cell_measurement_reflns_used 1174
_cell_measurement_temperature 293(2)
_cell_measurement_theta_max 26.3
_cell_measurement_theta_min 1.7
_cell_volume 985.3(4)
_computing_cell_refinement 'SAINT 6.45 ( Bruker, 2003)'
_computing_data_collection 'SMART 5.628 (Bruker, 2003)'
_computing_data_reduction 'SAINT 6.45 ( Bruker, 2003)'
_computing_molecular_graphics 'Diamond 2.1e'
_computing_structure_refinement 'SHELXL-2014/7 (Sheldrick, 2014)'
_computing_structure_solution SIR-97
_diffrn_ambient_temperature 293(2)
_diffrn_measured_fraction_theta_full 0.998
_diffrn_measured_fraction_theta_max 0.988
_diffrn_measurement_device_type 'Bruker SMART APEX'
_diffrn_measurement_method /w-scans
_diffrn_radiation_type MoK\a
_diffrn_radiation_wavelength 0.71073
_diffrn_reflns_av_R_equivalents 0.0745
_diffrn_reflns_av_unetI/netI 0.0910
_diffrn_reflns_Laue_measured_fraction_full 0.998
_diffrn_reflns_Laue_measured_fraction_max 0.988
_diffrn_reflns_limit_h_max 9
_diffrn_reflns_limit_h_min -9
_diffrn_reflns_limit_k_max 11
_diffrn_reflns_limit_k_min -12
_diffrn_reflns_limit_l_max 16
_diffrn_reflns_limit_l_min -16
_diffrn_reflns_number 12210
_diffrn_reflns_point_group_measured_fraction_full 0.917
_diffrn_reflns_point_group_measured_fraction_max 0.892
_diffrn_reflns_theta_full 25.500
_diffrn_reflns_theta_max 26.390
_diffrn_reflns_theta_min 1.526
_exptl_absorpt_coefficient_mu 0.093
_exptl_absorpt_correction_T_max 0.9941
_exptl_absorpt_correction_T_min 0.9887
_exptl_absorpt_correction_type empirical
_exptl_absorpt_process_details SADABS
_exptl_crystal_colour colorless
_exptl_crystal_density_diffrn 1.282
_exptl_crystal_density_method 'not measured'
_exptl_crystal_description needle
_exptl_crystal_F_000 400
_exptl_crystal_size_max 0.15
_exptl_crystal_size_mid 0.11
_exptl_crystal_size_min 0.08
_refine_diff_density_max 0.174
_refine_diff_density_min -0.199
_refine_diff_density_rms 0.048
_refine_ls_abs_structure_details
;
 Flack x determined using 657 quotients [(I+)-(I-)]/[(I+)+(I-)]
 (Parsons, Flack and Wagner, Acta Cryst. B69 (2013) 249-259).
;
_refine_ls_abs_structure_Flack -0.1(10)
_refine_ls_extinction_coef 0.026(5)
_refine_ls_extinction_expression Fc^*^=kFc[1+0.001xFc^2^\l^3^/sin(2\q)]^-1/4^
_refine_ls_extinction_method 'SHELXL-2014/7 (Sheldrick 2014'
_refine_ls_goodness_of_fit_ref 0.951
_refine_ls_hydrogen_treatment mixed
_refine_ls_matrix_type full
_refine_ls_number_parameters 262
_refine_ls_number_reflns 3610
_refine_ls_number_restraints 2
_refine_ls_restrained_S_all 0.951
_refine_ls_R_factor_all 0.1115
_refine_ls_R_factor_gt 0.0552
_refine_ls_shift/su_max 0.033
_refine_ls_shift/su_mean 0.003
_refine_ls_structure_factor_coef Fsqd
_refine_ls_weighting_details 'w=1/[\s^2^(Fo^2^)+(0.0652P)^2^] where P=(Fo^2^+2Fc^2^)/3'
_refine_ls_weighting_scheme calc
_refine_ls_wR_factor_gt 0.1277
_refine_ls_wR_factor_ref 0.1542
_reflns_Friedel_coverage 0.700
_reflns_Friedel_fraction_full 0.825
_reflns_Friedel_fraction_max 0.782
_reflns_number_gt 1975
_reflns_number_total 3610
_reflns_threshold_expression 'I > 2\s(I)'
_cod_data_source_file d0ob00557f2.cif
_cod_data_source_block 9k
_cod_depositor_comments 'Adding full bibliography for 7157480--7157483.cif.'
_cod_original_cell_volume 985.4(4)
_cod_original_sg_symbol_H-M 'P 21'
_cod_database_code 7157481
_shelx_shelxl_version_number 2014/7
_shelx_space_group_comment
;
The symmetry employed for this shelxl refinement is uniquely defined
by the following loop, which should always be used as a source of
symmetry information in preference to the above space-group names.
They are only intended as comments.
;

loop_
_space_group_symop_operation_xyz
'x, y, z'
'-x, y+1/2, -z'

loop_
_atom_site_label
_atom_site_type_symbol
_atom_site_fract_x
_atom_site_fract_y
_atom_site_fract_z
_atom_site_U_iso_or_equiv
_atom_site_adp_type
_atom_site_occupancy
_atom_site_site_symmetry_order
_atom_site_calc_flag
_atom_site_refinement_flags_posn
_atom_site_refinement_flags_adp
_atom_site_refinement_flags_occupancy
_atom_site_disorder_assembly
_atom_site_disorder_group
O5 O 0.4484(6) 0.6960(4) 0.6824(3) 0.0706(12) Uani 1 1 d D . . . .
O4 O 0.5439(5) 0.7170(4) 0.9524(3) 0.0661(11) Uani 1 1 d . . . . .
O1 O 0.1606(5) 0.2600(4) 0.5433(3) 0.0667(11) Uani 1 1 d . . . . .
O2 O 0.2454(6) 0.4600(4) 0.6248(3) 0.0741(12) Uani 1 1 d . . . . .
O3 O 0.2164(6) 0.3045(4) 0.8102(3) 0.0698(12) Uani 1 1 d . . . . .
O6 O 0.4400(6) 0.5280(4) 0.8623(3) 0.0761(13) Uani 1 1 d . . . . .
C7 C 0.1336(7) 0.1209(6) 0.6844(4) 0.0497(13) Uani 1 1 d . . . . .
C21 C 0.4980(7) 0.7419(6) 0.7798(4) 0.0509(14) Uani 1 1 d . . . . .
C8 C 0.1864(7) 0.2513(6) 0.7148(4) 0.0501(13) Uani 1 1 d . . . . .
C15 C 0.5970(6) 0.9924(5) 0.7627(4) 0.0480(13) Uani 1 1 d . . . . .
C4 C 0.1008(6) -0.0026(6) 0.7414(4) 0.0481(14) Uani 1 1 d . . . . .
C18 C 0.5627(7) 0.8664(5) 0.8158(4) 0.0471(12) Uani 1 1 d . . . . .
C9 C 0.2046(7) 0.3372(7) 0.6280(4) 0.0580(16) Uani 1 1 d . . . . .
C3 C 0.1313(7) -0.0024(6) 0.8475(4) 0.0579(15) Uani 1 1 d . . . . .
H3 H 0.1715 0.0771 0.8829 0.070 Uiso 1 1 calc R U . . .
C12 C 0.6661(7) 1.2400(6) 0.6620(4) 0.0616(15) Uani 1 1 d . . . . .
C16 C 0.5915(7) 0.9942(6) 0.6587(4) 0.0605(15) Uani 1 1 d . . . . .
H16 H 0.5662 0.9139 0.6216 0.073 Uiso 1 1 calc R U . . .
C14 C 0.6364(7) 1.1186(6) 0.8155(4) 0.0590(14) Uani 1 1 d . . . . .
H14 H 0.6396 1.1212 0.8839 0.071 Uiso 1 1 calc R U . . .
C10 C 0.1135(8) 0.1191(6) 0.5711(4) 0.0644(16) Uani 1 1 d . . . . .
H10A H 0.1945 0.0522 0.5518 0.077 Uiso 1 1 calc R U . . .
H10B H -0.0096 0.0963 0.5383 0.077 Uiso 1 1 calc R U . . .
C19 C 0.5942(8) 0.8574(6) 0.9281(4) 0.0567(14) Uani 1 1 d . . . . .
H19A H 0.7202 0.8751 0.9579 0.068 Uiso 1 1 calc R U . . .
H19B H 0.5206 0.9244 0.9536 0.068 Uiso 1 1 calc R U . . .
C20 C 0.4873(8) 0.6498(7) 0.8640(4) 0.0579(15) Uani 1 1 d . . . . .
C13 C 0.6706(8) 1.2390(6) 0.7662(4) 0.0659(16) Uani 1 1 d . . . . .
H13 H 0.6968 1.3196 0.8027 0.079 Uiso 1 1 calc R U . . .
C17 C 0.6240(8) 1.1166(7) 0.6105(4) 0.0665(17) Uani 1 1 d . . . . .
H17 H 0.6172 1.1150 0.5417 0.080 Uiso 1 1 calc R U . . .
C1 C 0.0378(7) -0.2435(6) 0.8488(4) 0.0593(15) Uani 1 1 d . . . . .
C5 C 0.0387(8) -0.1240(6) 0.6926(4) 0.0652(16) Uani 1 1 d . . . . .
H5 H 0.0156 -0.1262 0.6229 0.078 Uiso 1 1 calc R U . . .
C2 C 0.1011(8) -0.1217(6) 0.8997(4) 0.0644(16) Uani 1 1 d . . . . .
H2 H 0.1235 -0.1200 0.9693 0.077 Uiso 1 1 calc R U . . .
C6 C 0.0094(8) -0.2433(7) 0.7445(5) 0.0701(17) Uani 1 1 d . . . . .
H6 H -0.0293 -0.3229 0.7089 0.084 Uiso 1 1 calc R U . . .
C11 C 0.0023(9) -0.3737(7) 0.9056(5) 0.084(2) Uani 1 1 d . . . . .
H11A H 0.0287 -0.3556 0.9763 0.126 Uiso 1 1 calc R U . . .
H11B H -0.1222 -0.4000 0.8845 0.126 Uiso 1 1 calc R U . . .
H11C H 0.0783 -0.4467 0.8914 0.126 Uiso 1 1 calc R U . . .
C22 C 0.7043(9) 1.3727(7) 0.6086(5) 0.091(2) Uani 1 1 d . . . . .
H22A H 0.7304 1.4459 0.6565 0.136 Uiso 1 1 calc R U . . .
H22B H 0.8062 1.3586 0.5782 0.136 Uiso 1 1 calc R U . . .
H22C H 0.6002 1.3961 0.5579 0.136 Uiso 1 1 calc R U . . .
H3A H 0.303(8) 0.384(7) 0.822(4) 0.09(2) Uiso 1 1 d . . . . .
H5A H 0.40(2) 0.619(10) 0.698(11) 0.40(10) Uiso 1 1 d D . . . .

loop_
_atom_site_aniso_label
_atom_site_aniso_U_11
_atom_site_aniso_U_22
_atom_site_aniso_U_33
_atom_site_aniso_U_23
_atom_site_aniso_U_13
_atom_site_aniso_U_12
O5 0.106(3) 0.061(3) 0.045(2) -0.005(2) 0.018(2) -0.017(2)
O4 0.088(3) 0.063(3) 0.045(2) 0.001(2) 0.0084(19) -0.015(2)
O1 0.084(3) 0.063(3) 0.049(2) 0.007(2) 0.0059(19) -0.011(2)
O2 0.105(3) 0.047(3) 0.068(3) 0.008(2) 0.013(2) -0.016(2)
O3 0.113(3) 0.054(3) 0.044(2) -0.0083(19) 0.018(2) -0.017(2)
O6 0.105(3) 0.057(3) 0.062(3) 0.006(2) 0.009(2) -0.019(2)
C7 0.056(3) 0.045(3) 0.047(3) 0.000(3) 0.010(3) 0.002(3)
C21 0.064(3) 0.051(4) 0.036(3) 0.002(3) 0.009(2) 0.002(3)
C8 0.055(3) 0.047(4) 0.046(3) 0.000(3) 0.007(2) 0.001(3)
C15 0.047(3) 0.044(3) 0.052(3) -0.003(3) 0.009(2) -0.006(3)
C4 0.052(4) 0.043(3) 0.046(3) -0.002(3) 0.003(3) 0.001(3)
C18 0.048(3) 0.048(3) 0.044(3) 0.001(3) 0.007(2) -0.002(3)
C9 0.061(4) 0.063(5) 0.046(4) -0.002(3) 0.003(3) -0.003(3)
C3 0.070(4) 0.051(4) 0.054(4) -0.007(3) 0.015(3) -0.001(3)
C12 0.065(4) 0.051(4) 0.068(4) 0.010(3) 0.015(3) -0.002(3)
C16 0.075(4) 0.054(4) 0.051(4) 0.001(3) 0.009(3) -0.008(3)
C14 0.067(4) 0.050(4) 0.058(3) -0.001(3) 0.010(3) -0.005(3)
C10 0.077(4) 0.060(4) 0.055(4) -0.005(3) 0.011(3) -0.005(3)
C19 0.069(4) 0.053(4) 0.045(3) -0.002(3) 0.008(3) -0.010(3)
C20 0.071(4) 0.052(4) 0.050(4) 0.007(3) 0.009(3) -0.004(3)
C13 0.073(4) 0.045(4) 0.076(4) -0.001(3) 0.008(3) -0.002(3)
C17 0.070(4) 0.076(5) 0.054(3) 0.018(4) 0.013(3) -0.004(4)
C1 0.064(4) 0.045(4) 0.069(4) 0.007(3) 0.016(3) 0.005(3)
C5 0.085(4) 0.060(4) 0.046(3) -0.005(3) 0.005(3) -0.010(3)
C2 0.079(4) 0.054(4) 0.063(4) 0.003(3) 0.022(3) 0.002(3)
C6 0.081(4) 0.046(4) 0.079(5) -0.006(4) 0.010(3) -0.008(3)
C11 0.086(5) 0.058(4) 0.113(5) 0.020(4) 0.031(4) -0.003(4)
C22 0.087(5) 0.071(5) 0.114(6) 0.037(4) 0.020(4) -0.007(4)

loop_
_atom_type_symbol
_atom_type_description
_atom_type_scat_dispersion_real
_atom_type_scat_dispersion_imag
_atom_type_scat_source
C C 0.0033 0.0016 'International Tables Vol C Tables 4.2.6.8 and 6.1.1.4'
H H 0.0000 0.0000 'International Tables Vol C Tables 4.2.6.8 and 6.1.1.4'
N N 0.0061 0.0033 'International Tables Vol C Tables 4.2.6.8 and 6.1.1.4'
O O 0.0106 0.0060 'International Tables Vol C Tables 4.2.6.8 and 6.1.1.4'

loop_
_geom_angle_atom_site_label_1
_geom_angle_atom_site_label_2
_geom_angle_atom_site_label_3
_geom_angle
_geom_angle_site_symmetry_1
_geom_angle_site_symmetry_3
_geom_angle_publ_flag
C21 O5 H5A 95(10) . . ?
C20 O4 C19 107.1(4) . . ?
C9 O1 C10 108.8(4) . . ?
C8 O3 H3A 115(3) . . ?
C8 C7 C4 131.7(5) . . ?
C8 C7 C10 106.2(5) . . ?
C4 C7 C10 122.1(5) . . ?
C18 C21 O5 130.0(5) . . ?
C18 C21 C20 109.6(4) . . ?
O5 C21 C20 120.4(5) . . ?
C7 C8 O3 128.0(5) . . ?
C7 C8 C9 110.7(5) . . ?
O3 C8 C9 121.3(5) . . ?
C16 C15 C14 117.2(5) . . ?
C16 C15 C18 122.2(5) . . ?
C14 C15 C18 120.6(4) . . ?
C5 C4 C3 117.2(5) . . ?
C5 C4 C7 121.1(5) . . ?
C3 C4 C7 121.7(5) . . ?
C21 C18 C15 130.6(4) . . ?
C21 C18 C19 106.5(5) . . ?
C15 C18 C19 122.8(5) . . ?
O2 C9 O1 121.4(5) . . ?
O2 C9 C8 129.9(5) . . ?
O1 C9 C8 108.7(5) . . ?
C2 C3 C4 120.4(5) . . ?
C2 C3 H3 119.8 . . ?
C4 C3 H3 119.8 . . ?
C17 C12 C13 117.0(5) . . ?
C17 C12 C22 122.0(6) . . ?
C13 C12 C22 120.9(6) . . ?
C17 C16 C15 120.6(6) . . ?
C17 C16 H16 119.7 . . ?
C15 C16 H16 119.7 . . ?
C13 C14 C15 121.3(5) . . ?
C13 C14 H14 119.4 . . ?
C15 C14 H14 119.4 . . ?
O1 C10 C7 105.7(5) . . ?
O1 C10 H10A 110.6 . . ?
C7 C10 H10A 110.6 . . ?
O1 C10 H10B 110.6 . . ?
C7 C10 H10B 110.6 . . ?
H10A C10 H10B 108.7 . . ?
O4 C19 C18 106.9(4) . . ?
O4 C19 H19A 110.3 . . ?
C18 C19 H19A 110.3 . . ?
O4 C19 H19B 110.3 . . ?
C18 C19 H19B 110.3 . . ?
H19A C19 H19B 108.6 . . ?
O6 C20 O4 121.0(5) . . ?
O6 C20 C21 129.2(5) . . ?
O4 C20 C21 109.8(5) . . ?
C14 C13 C12 121.3(6) . . ?
C14 C13 H13 119.3 . . ?
C12 C13 H13 119.3 . . ?
C12 C17 C16 122.6(5) . . ?
C12 C17 H17 118.7 . . ?
C16 C17 H17 118.7 . . ?
C6 C1 C2 117.7(6) . . ?
C6 C1 C11 120.7(6) . . ?
C2 C1 C11 121.7(6) . . ?
C4 C5 C6 122.5(5) . . ?
C4 C5 H5 118.8 . . ?
C6 C5 H5 118.8 . . ?
C3 C2 C1 121.5(5) . . ?
C3 C2 H2 119.2 . . ?
C1 C2 H2 119.2 . . ?
C1 C6 C5 120.7(6) . . ?
C1 C6 H6 119.7 . . ?
C5 C6 H6 119.7 . . ?
C1 C11 H11A 109.5 . . ?
C1 C11 H11B 109.5 . . ?
H11A C11 H11B 109.5 . . ?
C1 C11 H11C 109.5 . . ?
H11A C11 H11C 109.5 . . ?
H11B C11 H11C 109.5 . . ?
C12 C22 H22A 109.5 . . ?
C12 C22 H22B 109.5 . . ?
H22A C22 H22B 109.5 . . ?
C12 C22 H22C 109.5 . . ?
H22A C22 H22C 109.5 . . ?
H22B C22 H22C 109.5 . . ?

loop_
_geom_bond_atom_site_label_1
_geom_bond_atom_site_label_2
_geom_bond_distance
_geom_bond_site_symmetry_2
_geom_bond_publ_flag
O5 C21 1.377(6) . ?
O5 H5A 0.893(14) . ?
O4 C20 1.361(6) . ?
O4 C19 1.478(6) . ?
O1 C9 1.361(7) . ?
O1 C10 1.490(7) . ?
O2 C9 1.240(7) . ?
O3 C8 1.375(6) . ?
O3 H3A 1.01(6) . ?
O6 C20 1.239(7) . ?
C7 C8 1.371(8) . ?
C7 C4 1.483(7) . ?
C7 C10 1.522(7) . ?
C21 C18 1.362(8) . ?
C21 C20 1.476(8) . ?
C8 C9 1.481(8) . ?
C15 C16 1.413(7) . ?
C15 C14 1.425(7) . ?
C15 C18 1.478(7) . ?
C4 C5 1.391(8) . ?
C4 C3 1.419(7) . ?
C18 C19 1.503(7) . ?
C3 C2 1.408(8) . ?
C3 H3 0.9300 . ?
C12 C17 1.397(8) . ?
C12 C13 1.416(8) . ?
C12 C22 1.543(8) . ?
C16 C17 1.409(8) . ?
C16 H16 0.9300 . ?
C14 C13 1.405(8) . ?
C14 H14 0.9300 . ?
C10 H10A 0.9700 . ?
C10 H10B 0.9700 . ?
C19 H19A 0.9700 . ?
C19 H19B 0.9700 . ?
C13 H13 0.9300 . ?
C17 H17 0.9300 . ?
C1 C6 1.395(8) . ?
C1 C2 1.408(8) . ?
C1 C11 1.541(8) . ?
C5 C6 1.405(8) . ?
C5 H5 0.9300 . ?
C2 H2 0.9300 . ?
C6 H6 0.9300 . ?
C11 H11A 0.9600 . ?
C11 H11B 0.9600 . ?
C11 H11C 0.9600 . ?
C22 H22A 0.9600 . ?
C22 H22B 0.9600 . ?
C22 H22C 0.9600 . ?
